data_4109286
loop_
_publ_author_name
'Keith Man-Chung Wong'
'Ling-Ling Hung'
'Wai Han Lam'
'Nianyong Zhu'
'Vivian Wing-Wah Yam'

_publ_section_title
;
 A Class of Luminescent Cyclometalated Alkynylgold(III) Complexes:
 Synthesis, Characterization, and Electrochemical, Photophysical, and
 Computational Studies of [Au(C^N^C)(C\\tbCR)] (C^N^C = \k3C,N,C
 Bis-cyclometalated 2,6-Diphenylpyridyl)
;
_journal_name_full 'Journal of the American Chemical Society'
_journal_page_first 4350
_journal_page_last 4365
_journal_paper_doi 10.1021/ja068264u
_journal_volume 129
_journal_year 2007
_chemical_formula_moiety 'C33 H32 Au N'
_chemical_formula_sum 'C33 H32 Au N'
_chemical_formula_weight 639.56
_chemical_name_systematic
;
 ?
;
_space_group_IT_number 15
_symmetry_cell_setting monoclinic
_symmetry_space_group_name_Hall '-C 2yc'
_symmetry_space_group_name_H-M 'C 1 2/c 1'
_atom_sites_solution_hydrogens geom
_atom_sites_solution_primary direct
_atom_sites_solution_secondary difmap
_audit_creation_method SHELXL-97
_cell_angle_alpha 90.00
_cell_angle_beta 99.76(3)
_cell_angle_gamma 90.00
_cell_formula_units_Z 4
_cell_length_a 19.335(4)
_cell_length_b 19.732(4)
_cell_length_c 7.1720(14)
_cell_measurement_reflns_used 0
_cell_measurement_temperature 301(2)
_cell_measurement_theta_max 0
_cell_measurement_theta_min 0
_cell_volume 2696.6(10)
_computing_cell_refinement scalepack
_computing_data_collection marcontrol
_computing_data_reduction denzo
_computing_molecular_graphics 'Ortep-3 for Windows (Farrugia, 1997)'
_computing_publication_material 'WinGX publication routines (Farrugia, 1999)'
_computing_structure_refinement 'SHELXL-97 (Sheldrick, 1997)'
_computing_structure_solution 'SHELXS-97 (Sheldrick, 1997)'
_diffrn_ambient_temperature 301(2)
_diffrn_measured_fraction_theta_full 0.906
_diffrn_measured_fraction_theta_max 0.906
_diffrn_measurement_device_type 'marresearch IPDS mar300'
_diffrn_measurement_method oscillation
_diffrn_radiation_monochromator graphite
_diffrn_radiation_source 'fine-focus sealed tube'
_diffrn_radiation_type MoK\a
_diffrn_radiation_wavelength 0.71073
_diffrn_reflns_av_R_equivalents 0.0379
_diffrn_reflns_av_sigmaI/netI 0.0644
_diffrn_reflns_limit_h_max 21
_diffrn_reflns_limit_h_min -21
_diffrn_reflns_limit_k_max 23
_diffrn_reflns_limit_k_min -23
_diffrn_reflns_limit_l_max 7
_diffrn_reflns_limit_l_min -7
_diffrn_reflns_number 8818
_diffrn_reflns_theta_full 25.48
_diffrn_reflns_theta_max 25.48
_diffrn_reflns_theta_min 2.06
_exptl_absorpt_coefficient_mu 5.476
_exptl_absorpt_correction_type none
_exptl_crystal_colour 'pale yellow'
_exptl_crystal_density_diffrn 1.575
_exptl_crystal_description prism
_exptl_crystal_F_000 1264
_exptl_crystal_size_max 0.5
_exptl_crystal_size_mid 0.3
_exptl_crystal_size_min 0.25
_refine_diff_density_max 0.516
_refine_diff_density_min -1.714
_refine_diff_density_rms 0.210
_refine_ls_extinction_method none
_refine_ls_goodness_of_fit_ref 0.901
_refine_ls_hydrogen_treatment constr
_refine_ls_matrix_type full
_refine_ls_number_parameters 165
_refine_ls_number_reflns 2286
_refine_ls_number_restraints 0
_refine_ls_restrained_S_all 0.901
_refine_ls_R_factor_all 0.0357
_refine_ls_R_factor_gt 0.0262
_refine_ls_shift/su_max 0.000
_refine_ls_shift/su_mean 0.000
_refine_ls_structure_factor_coef Fsqd
_refine_ls_weighting_details 'calc w=1/[\s^2^(Fo^2^)+(0.0000P)^2^+0.0000P] where P=(Fo^2^+2Fc^2^)/3'
_refine_ls_weighting_scheme calc
_refine_ls_wR_factor_gt 0.0558
_refine_ls_wR_factor_ref 0.0572
_reflns_number_gt 1897
_reflns_number_total 2286
_reflns_threshold_expression >2sigma(I)
_cod_data_source_file ja068264usi20061118_011542.cif
_cod_data_source_block mar1627
_cod_original_cell_volume 2696.6(9)
_cod_original_sg_symbol_H-M 'C 2/c'
_cod_database_code 4109286

loop_
_symmetry_equiv_pos_as_xyz
'x, y, z'
'-x, y, -z+1/2'
'x+1/2, y+1/2, z'
'-x+1/2, y+1/2, -z+1/2'
'-x, -y, -z'
'x, -y, z-1/2'
'-x+1/2, -y+1/2, -z'
'x+1/2, -y+1/2, z-1/2'

loop_
_atom_site_label
_atom_site_type_symbol
_atom_site_fract_x
_atom_site_fract_y
_atom_site_fract_z
_atom_site_U_iso_or_equiv
_atom_site_adp_type
_atom_site_occupancy
_atom_site_symmetry_multiplicity
_atom_site_calc_flag
_atom_site_refinement_flags
Au1 Au 0.0000 0.072222(11) 0.2500 0.05203(11) Uani 1 2 d S
N1 N 0.0000 -0.0305(3) 0.2500 0.0599(14) Uani 1 2 d S
C7 C -0.1064(3) 0.0558(2) 0.2311(5) 0.0569(12) Uani 1 1 d .
C8 C -0.1624(3) 0.1012(2) 0.2174(5) 0.0592(12) Uani 1 1 d .
H8 H -0.1531 0.1474 0.2150 0.071 Uiso 1 1 calc R
C9 C -0.2323(3) 0.0798(2) 0.2071(6) 0.0642(13) Uani 1 1 d .
C10 C -0.2439(3) 0.0099(3) 0.2088(6) 0.0715(14) Uani 1 1 d .
H10 H -0.2896 -0.0058 0.2004 0.086 Uiso 1 1 calc R
C11 C -0.1910(3) -0.0356(3) 0.2221(6) 0.0729(14) Uani 1 1 d .
H11 H -0.2008 -0.0817 0.2257 0.087 Uiso 1 1 calc R
C12 C -0.1219(3) -0.0142(2) 0.2305(5) 0.0594(12) Uani 1 1 d .
C13 C -0.0629(3) -0.0610(2) 0.2410(6) 0.0633(13) Uani 1 1 d .
C14 C -0.0625(3) -0.1315(3) 0.2407(7) 0.0827(17) Uani 1 1 d .
H14 H -0.1041 -0.1556 0.2343 0.099 Uiso 1 1 calc R
C15 C 0.0000 -0.1650(4) 0.2500 0.084(2) Uani 1 2 d S
H15 H 0.0000 -0.2121 0.2500 0.101 Uiso 1 2 calc SR
C16 C -0.2917(3) 0.1313(3) 0.1860(7) 0.0740(14) Uani 1 1 d .
C17 C -0.3630(3) 0.0994(4) 0.1980(12) 0.121(2) Uani 1 1 d .
H17A H -0.3609 0.0778 0.3188 0.182 Uiso 1 1 calc R
H17B H -0.3743 0.0664 0.0993 0.182 Uiso 1 1 calc R
H17C H -0.3984 0.1340 0.1835 0.182 Uiso 1 1 calc R
C18 C -0.2979(3) 0.1641(3) -0.0118(8) 0.1014(19) Uani 1 1 d .
H18A H -0.3339 0.1981 -0.0263 0.152 Uiso 1 1 calc R
H18B H -0.3096 0.1299 -0.1072 0.152 Uiso 1 1 calc R
H18C H -0.2539 0.1846 -0.0246 0.152 Uiso 1 1 calc R
C19 C -0.2761(3) 0.1862(3) 0.3340(9) 0.109(2) Uani 1 1 d .
H19A H -0.2754 0.1669 0.4572 0.164 Uiso 1 1 calc R
H19B H -0.3117 0.2205 0.3113 0.164 Uiso 1 1 calc R
H19C H -0.2312 0.2060 0.3277 0.164 Uiso 1 1 calc R
C1 C 0.0000 0.1721(3) 0.2500 0.0575(15) Uani 1 2 d S
C2 C 0.0000 0.2328(3) 0.2500 0.0529(14) Uani 1 2 d S
C3 C 0.0000 0.3054(3) 0.2500 0.0546(15) Uani 1 2 d S
C4 C 0.0388(2) 0.3419(2) 0.1387(7) 0.0677(12) Uani 1 1 d .
H4 H 0.0658 0.3190 0.0632 0.081 Uiso 1 1 calc R
C5 C 0.0377(3) 0.4115(3) 0.1386(8) 0.0797(15) Uani 1 1 d .
H5 H 0.0633 0.4351 0.0609 0.096 Uiso 1 1 calc R
C6 C 0.0000 0.4467(4) 0.2500 0.080(2) Uani 1 2 d S
H6 H 0.0000 0.4939 0.2500 0.096 Uiso 1 2 calc SR

loop_
_atom_site_aniso_label
_atom_site_aniso_U_11
_atom_site_aniso_U_22
_atom_site_aniso_U_33
_atom_site_aniso_U_23
_atom_site_aniso_U_13
_atom_site_aniso_U_12
Au1 0.0795(2) 0.03593(14) 0.03982(13) 0.000 0.00753(10) 0.000
N1 0.098(5) 0.038(3) 0.043(3) 0.000 0.009(2) 0.000
C7 0.093(4) 0.043(3) 0.034(2) 0.0009(15) 0.0100(19) -0.010(2)
C8 0.083(4) 0.049(3) 0.046(2) -0.0024(18) 0.011(2) -0.015(3)
C9 0.078(4) 0.064(4) 0.050(3) -0.0051(19) 0.010(2) -0.014(3)
C10 0.084(4) 0.071(4) 0.060(3) -0.002(2) 0.012(2) -0.026(3)
C11 0.107(5) 0.053(3) 0.058(3) -0.002(2) 0.012(3) -0.024(3)
C12 0.086(4) 0.049(3) 0.042(2) -0.0009(17) 0.009(2) -0.010(3)
C13 0.103(4) 0.046(3) 0.038(2) -0.0020(16) 0.004(2) -0.016(3)
C14 0.136(6) 0.041(3) 0.069(3) -0.003(2) 0.010(3) -0.017(3)
C15 0.147(8) 0.039(4) 0.066(4) 0.000 0.018(4) 0.000
C16 0.066(3) 0.079(4) 0.076(3) -0.007(3) 0.010(2) -0.013(3)
C17 0.085(5) 0.127(6) 0.155(7) -0.004(5) 0.029(4) -0.016(4)
C18 0.091(4) 0.102(5) 0.104(5) 0.013(3) -0.002(3) 0.010(3)
C19 0.099(5) 0.104(5) 0.120(5) -0.041(4) 0.007(4) 0.018(4)
C1 0.070(5) 0.050(4) 0.054(3) 0.000 0.015(3) 0.000
C2 0.053(4) 0.040(4) 0.064(4) 0.000 0.006(3) 0.000
C3 0.049(4) 0.039(3) 0.070(4) 0.000 -0.005(3) 0.000
C4 0.069(3) 0.051(3) 0.085(3) 0.004(2) 0.019(2) -0.003(2)
C5 0.094(4) 0.056(3) 0.089(4) 0.013(3) 0.014(3) -0.014(3)
C6 0.099(6) 0.044(4) 0.093(6) 0.000 0.004(5) 0.000

loop_
_atom_type_symbol
_atom_type_description
_atom_type_scat_dispersion_real
_atom_type_scat_dispersion_imag
_atom_type_scat_source
Au Au -2.0133 8.8022 'International Tables Vol C Tables 4.2.6.8 and 6.1.1.4'
N N 0.0061 0.0033 'International Tables Vol C Tables 4.2.6.8 and 6.1.1.4'
C C 0.0033 0.0016 'International Tables Vol C Tables 4.2.6.8 and 6.1.1.4'
H H 0.0000 0.0000 'International Tables Vol C Tables 4.2.6.8 and 6.1.1.4'

loop_
_geom_angle_atom_site_label_1
_geom_angle_atom_site_label_2
_geom_angle_atom_site_label_3
_geom_angle
_geom_angle_site_symmetry_1
_geom_angle_site_symmetry_3
C1 Au1 N1 180.0 . .
C1 Au1 C7 99.05(12) . .
N1 Au1 C7 80.95(12) . .
C1 Au1 C7 99.05(12) . 2
N1 Au1 C7 80.95(12) . 2
C7 Au1 C7 161.9(2) . 2
C13 N1 C13 127.0(6) . 2
C13 N1 Au1 116.5(3) . .
C13 N1 Au1 116.5(3) 2 .
C8 C7 C12 117.7(5) . .
C8 C7 Au1 131.0(3) . .
C12 C7 Au1 111.3(4) . .
C7 C8 C9 122.6(4) . .
C7 C8 H8 118.7 . .
C9 C8 H8 118.7 . .
C10 C9 C8 116.6(5) . .
C10 C9 C16 122.8(5) . .
C8 C9 C16 120.5(4) . .
C11 C10 C9 122.5(5) . .
C11 C10 H10 118.8 . .
C9 C10 H10 118.8 . .
C10 C11 C12 120.6(5) . .
C10 C11 H11 119.7 . .
C12 C11 H11 119.7 . .
C11 C12 C7 119.9(5) . .
C11 C12 C13 123.1(4) . .
C7 C12 C13 117.0(4) . .
N1 C13 C14 116.2(5) . .
N1 C13 C12 114.3(4) . .
C14 C13 C12 129.5(5) . .
C15 C14 C13 119.2(6) . .
C15 C14 H14 120.4 . .
C13 C14 H14 120.4 . .
C14 C15 C14 122.3(7) . 2
C14 C15 H15 118.9 . .
C14 C15 H15 118.9 2 .
C19 C16 C9 110.5(4) . .
C19 C16 C17 109.3(5) . .
C9 C16 C17 113.0(5) . .
C19 C16 C18 108.7(5) . .
C9 C16 C18 108.0(4) . .
C17 C16 C18 107.1(5) . .
C16 C17 H17A 109.5 . .
C16 C17 H17B 109.5 . .
H17A C17 H17B 109.5 . .
C16 C17 H17C 109.5 . .
H17A C17 H17C 109.5 . .
H17B C17 H17C 109.5 . .
C16 C18 H18A 109.5 . .
C16 C18 H18B 109.5 . .
H18A C18 H18B 109.5 . .
C16 C18 H18C 109.5 . .
H18A C18 H18C 109.5 . .
H18B C18 H18C 109.5 . .
C16 C19 H19A 109.5 . .
C16 C19 H19B 109.5 . .
H19A C19 H19B 109.5 . .
C16 C19 H19C 109.5 . .
H19A C19 H19C 109.5 . .
H19B C19 H19C 109.5 . .
C2 C1 Au1 180.0 . .
C1 C2 C3 180.000(1) . .
C4 C3 C4 117.5(6) . 2
C4 C3 C2 121.3(3) . .
C4 C3 C2 121.3(3) 2 .
C5 C4 C3 120.7(5) . .
C5 C4 H4 119.7 . .
C3 C4 H4 119.7 . .
C6 C5 C4 121.3(5) . .
C6 C5 H5 119.4 . .
C4 C5 H5 119.4 . .
C5 C6 C5 118.6(7) 2 .
C5 C6 H6 120.7 2 .
C5 C6 H6 120.7 . .

loop_
_geom_bond_atom_site_label_1
_geom_bond_atom_site_label_2
_geom_bond_distance
_geom_bond_site_symmetry_2
Au1 C1 1.972(6) .
Au1 N1 2.028(5) .
Au1 C7 2.065(5) .
Au1 C7 2.065(5) 2
N1 C13 1.347(5) .
N1 C13 1.347(5) 2
C7 C8 1.396(7) .
C7 C12 1.412(6) .
C8 C9 1.406(7) .
C8 H8 0.9300 .
C9 C10 1.397(6) .
C9 C16 1.522(7) .
C10 C11 1.353(7) .
C10 H10 0.9300 .
C11 C12 1.392(7) .
C11 H11 0.9300 .
C12 C13 1.461(7) .
C13 C14 1.391(6) .
C14 C15 1.368(7) .
C14 H14 0.9300 .
C15 C14 1.368(7) 2
C15 H15 0.9300 .
C16 C19 1.510(7) .
C16 C17 1.530(8) .
C16 C18 1.545(7) .
C17 H17A 0.9600 .
C17 H17B 0.9600 .
C17 H17C 0.9600 .
C18 H18A 0.9600 .
C18 H18B 0.9600 .
C18 H18C 0.9600 .
C19 H19A 0.9600 .
C19 H19B 0.9600 .
C19 H19C 0.9600 .
C1 C2 1.196(8) .
C2 C3 1.434(8) .
C3 C4 1.385(5) .
C3 C4 1.385(5) 2
C4 C5 1.375(6) .
C4 H4 0.9300 .
C5 C6 1.360(7) .
C5 H5 0.9300 .
C6 C5 1.360(7) 2
C6 H6 0.9300 .
